data_1516637
loop_
_publ_author_name
'Awwadi, Firas F.'
'Willett, Roger D.'
'Peterson, Kirk A.'
'Twamley, Brendan'

_publ_section_title
;
 The nature of halogen...halide synthons: theoretical and crystallographic
 studies.
;
_journal_issue 12
_journal_name_full 'The journal of physical chemistry. A'
_journal_page_first 2319
_journal_page_last 2328
_journal_paper_doi 10.1021/jp0660684
_journal_volume 111
_journal_year 2007
_chemical_formula_sum 'C5 H5 Br2 N'
_chemical_formula_weight 238.92
_chemical_name_common '[2-BrPyH][Br]'
_chemical_name_systematic
; 
 ? 
;
_space_group_IT_number 29
_symmetry_cell_setting orthorhombic
_symmetry_space_group_name_Hall 'P 2c -2ac'
_symmetry_space_group_name_H-M 'P c a 21'
_atom_sites_solution_hydrogens geom
_atom_sites_solution_primary direct
_atom_sites_solution_secondary difmap
_audit_creation_method SHELXL-97
_cell_angle_alpha 90.00
_cell_angle_beta 90.00
_cell_angle_gamma 90.00
_cell_formula_units_Z 4
_cell_length_a 14.273(2)
_cell_length_b 4.6009(6)
_cell_length_c 10.7534(16)
_cell_measurement_reflns_used 2299
_cell_measurement_temperature 297(2)
_cell_measurement_theta_max 27.05
_cell_measurement_theta_min 2.70
_cell_volume 706.16(17)
_computing_cell_refinement 'Bruker SAINT+ v. 6.36a'
_computing_data_collection 'Bruker SMART v. 5.626'
_computing_data_reduction 'Bruker SAINT+ v. 6.36a'
_computing_molecular_graphics 'XP, Bruker SHELXTL v. 6.12'
_computing_publication_material 'XCIF, Bruker SHELXTL v. 6.12'
_computing_structure_refinement 'XL, Bruker SHELXTL v. 6.12'
_computing_structure_solution 'XS, Bruker SHELXTL v. 6.12'
_diffrn_ambient_temperature 297(2)
_diffrn_detector_area_resol_mean 8.3
_diffrn_measured_fraction_theta_full 1.000
_diffrn_measured_fraction_theta_max 1.000
_diffrn_measurement_device_type 'Bruker/Siemens SMART APEX'
_diffrn_measurement_method \w
_diffrn_radiation_monochromator graphite
_diffrn_radiation_source 'normal-focus sealed tube'
_diffrn_radiation_type MoK\a
_diffrn_radiation_wavelength 0.71073
_diffrn_reflns_av_R_equivalents 0.0348
_diffrn_reflns_av_sigmaI/netI 0.0472
_diffrn_reflns_limit_h_max 18
_diffrn_reflns_limit_h_min -18
_diffrn_reflns_limit_k_max 5
_diffrn_reflns_limit_k_min -4
_diffrn_reflns_limit_l_max 13
_diffrn_reflns_limit_l_min -10
_diffrn_reflns_number 6380
_diffrn_reflns_theta_full 27.49
_diffrn_reflns_theta_max 27.49
_diffrn_reflns_theta_min 2.85
_diffrn_standards_decay_% <0.01
_exptl_absorpt_coefficient_mu 11.374
_exptl_absorpt_correction_T_max 0.128
_exptl_absorpt_correction_T_min 0.094
_exptl_absorpt_correction_type multi-scan
_exptl_absorpt_process_details 'SADABS: SAINT+, 2001'
_exptl_crystal_colour colorless
_exptl_crystal_density_diffrn 2.247
_exptl_crystal_density_method 'not measured'
_exptl_crystal_description rhomboid
_exptl_crystal_F_000 448
_exptl_crystal_size_max 0.24
_exptl_crystal_size_mid 0.19
_exptl_crystal_size_min 0.18
_refine_diff_density_max 0.359
_refine_diff_density_min -0.399
_refine_diff_density_rms 0.100
_refine_ls_abs_structure_details 'Flack H D (1983), Acta Cryst. A39, 876-881'
_refine_ls_abs_structure_Flack 0.02(2)
_refine_ls_extinction_method none
_refine_ls_goodness_of_fit_ref 1.032
_refine_ls_hydrogen_treatment constr
_refine_ls_matrix_type full
_refine_ls_number_parameters 73
_refine_ls_number_reflns 1434
_refine_ls_number_restraints 1
_refine_ls_restrained_S_all 1.032
_refine_ls_R_factor_all 0.0348
_refine_ls_R_factor_gt 0.0282
_refine_ls_shift/su_max 0.001
_refine_ls_shift/su_mean 0.000
_refine_ls_structure_factor_coef Fsqd
_refine_ls_weighting_details 'calc w=1/[\s^2^(Fo^2^)+(0.0192P)^2^] where P=(Fo^2^+2Fc^2^)/3'
_refine_ls_weighting_scheme calc
_refine_ls_wR_factor_gt 0.0594
_refine_ls_wR_factor_ref 0.0617
_reflns_number_gt 1265
_reflns_number_total 1434
_reflns_threshold_expression >2sigma(I)
_cod_data_source_file jp0660684si20060917_081838.cif
_cod_data_source_block bt615
_cod_depositor_comments
;
The following automatic conversions were performed:

'_symmetry_cell_setting' value 'Orthorhombic' changed to
'orthorhombic' according to
/usr/data/users/saulius/automatic-downloads/retrospective/ACS/lib/dictionaries/cif_core.dic
dictionary named 'cif_core.dic' version 2.4.2 from 2011-04-26.

Automatic conversion script
Id: cif_fix_values 2281 2013-09-26 08:29:07Z andrius 
;
_cod_original_cell_volume 706.15(17)
_cod_original_sg_symbol_H-M Pca2(1)
_cod_database_code 1516637

loop_
_symmetry_equiv_pos_as_xyz
'x, y, z'
'-x, -y, z+1/2'
'x+1/2, -y, z'
'-x+1/2, y, z+1/2'

loop_
_atom_site_label
_atom_site_type_symbol
_atom_site_fract_x
_atom_site_fract_y
_atom_site_fract_z
_atom_site_U_iso_or_equiv
_atom_site_adp_type
_atom_site_occupancy
_atom_site_symmetry_multiplicity
_atom_site_calc_flag
_atom_site_refinement_flags
Br1 Br 0.87343(4) 0.22407(12) 0.47310(6) 0.05346(15) Uani 1 1 d .
Br2 Br 0.90142(3) 0.37457(10) 0.78111(4) 0.04829(14) Uani 1 1 d .
C2 C 0.8674(3) 0.0965(11) 0.3073(4) 0.0421(11) Uani 1 1 d .
C3 C 0.8034(3) -0.1027(9) 0.2677(6) 0.0480(11) Uani 1 1 d .
H3 H 0.7590 -0.1788 0.3220 0.058 Uiso 1 1 calc R
C4 C 0.8062(4) -0.1883(12) 0.1447(6) 0.0539(14) Uani 1 1 d .
H4 H 0.7639 -0.3265 0.1158 0.065 Uiso 1 1 calc R
C5 C 0.8705(4) -0.0719(13) 0.0652(5) 0.0559(13) Uani 1 1 d .
H5 H 0.8717 -0.1280 -0.0178 0.067 Uiso 1 1 calc R
C6 C 0.9330(4) 0.1277(10) 0.1091(5) 0.0469(12) Uani 1 1 d .
H6 H 0.9775 0.2082 0.0561 0.056 Uiso 1 1 calc R
N1 N 0.9298(3) 0.2078(8) 0.2304(4) 0.0389(8) Uani 1 1 d .
H1 H 0.9692 0.3338 0.2577 0.047 Uiso 1 1 calc R

loop_
_atom_site_aniso_label
_atom_site_aniso_U_11
_atom_site_aniso_U_22
_atom_site_aniso_U_33
_atom_site_aniso_U_23
_atom_site_aniso_U_13
_atom_site_aniso_U_12
Br1 0.0527(3) 0.0663(3) 0.0414(2) -0.0051(3) 0.0037(3) 0.0009(2)
Br2 0.0500(2) 0.0489(3) 0.0459(2) -0.0006(3) 0.0031(2) -0.0069(2)
C2 0.036(2) 0.047(3) 0.044(3) 0.002(2) -0.0031(18) 0.0087(19)
C3 0.037(2) 0.056(3) 0.051(3) 0.002(3) -0.005(2) -0.0001(19)
C4 0.041(3) 0.061(4) 0.059(4) -0.007(3) -0.011(2) -0.004(2)
C5 0.058(3) 0.073(4) 0.037(3) -0.007(3) -0.004(2) 0.009(3)
C6 0.042(3) 0.052(3) 0.047(3) 0.003(2) 0.005(2) 0.005(2)
N1 0.0360(19) 0.042(2) 0.038(2) -0.0001(16) -0.0003(16) 0.0032(16)

loop_
_atom_type_symbol
_atom_type_description
_atom_type_scat_dispersion_real
_atom_type_scat_dispersion_imag
_atom_type_scat_source
C C 0.0033 0.0016 'International Tables Vol C Tables 4.2.6.8 and 6.1.1.4'
H H 0.0000 0.0000 'International Tables Vol C Tables 4.2.6.8 and 6.1.1.4'
N N 0.0061 0.0033 'International Tables Vol C Tables 4.2.6.8 and 6.1.1.4'
Br Br -0.2901 2.4595 'International Tables Vol C Tables 4.2.6.8 and 6.1.1.4'

loop_
_geom_angle_atom_site_label_1
_geom_angle_atom_site_label_2
_geom_angle_atom_site_label_3
_geom_angle
N1 C2 C3 121.2(5)
N1 C2 Br1 116.3(4)
C3 C2 Br1 122.5(4)
C2 C3 C4 118.2(5)
C2 C3 H3 120.9
C4 C3 H3 120.9
C5 C4 C3 120.5(5)
C5 C4 H4 119.7
C3 C4 H4 119.7
C4 C5 C6 119.2(5)
C4 C5 H5 120.4
C6 C5 H5 120.4
N1 C6 C5 119.6(5)
N1 C6 H6 120.2
C5 C6 H6 120.2
C2 N1 C6 121.4(4)
C2 N1 H1 119.3
C6 N1 H1 119.3

loop_
_geom_bond_atom_site_label_1
_geom_bond_atom_site_label_2
_geom_bond_distance
Br1 C2 1.879(5)
C2 N1 1.319(6)
C2 C3 1.362(7)
C3 C4 1.381(9)
C3 H3 0.9300
C4 C5 1.363(8)
C4 H4 0.9300
C5 C6 1.364(8)
C5 H5 0.9300
C6 N1 1.356(6)
C6 H6 0.9300
N1 H1 0.8600
